data_4121334
loop_
_publ_author_name
'Janell K. Mahoney'
'David Martin'
'Curtis E. Moore'
'Arnold L. Rheingold'
'Guy Bertrand'

_publ_contact_author_address
;
UCSD-CNRS Joint Research Laboratory (UMI 3555) 
Department of Chemistry and Biochemistry, 
University of California, 
San Diego, La Jolla, CA 92093-0343, USA
;
_publ_contact_author_email gbertrand@ucsd.edu
_publ_contact_author_name 'Guy Bertrand'
_publ_contact_author_phone '(+1)-858 534 5412'
_publ_section_title
;
 Bottleable (Amino)(Carboxy) Radicals Derived from Cyclic (Alkyl)(Amino)
 Carbenes
;
_journal_name_full 'Journal of the American Chemical Society'
_journal_page_first 18766
_journal_page_last 18769
_journal_paper_doi 10.1021/ja4104765
_journal_volume 135
_journal_year 2013
_chemical_formula_moiety 'C30 H40 N O'
_chemical_formula_sum 'C30 H40 N O'
_chemical_formula_weight 430.63
_chemical_name_systematic
;
 ?
;
_space_group_crystal_system monoclinic
_space_group_IT_number 14
_space_group_name_Hall '-P 2yn'
_space_group_name_H-M_alt 'P 1 21/n 1'
_symmetry_space_group_name_Hall '-P 2yn'
_symmetry_space_group_name_H-M 'P 1 21/n 1'
_atom_sites_solution_hydrogens geom
_atom_sites_solution_primary direct
_atom_sites_solution_secondary difmap
_audit_creation_date 2013-09-12
_audit_creation_method
;
Olex2 1.2-beta
(compiled 2013.09.09 svn.r2778 for OlexSys, GUI svn.r4591)
;
_cell_angle_alpha 90
_cell_angle_beta 95.428(5)
_cell_angle_gamma 90
_cell_formula_units_Z 8
_cell_length_a 12.4627(12)
_cell_length_b 14.7071(18)
_cell_length_c 27.878(3)
_cell_measurement_reflns_used 5938
_cell_measurement_temperature 100
_cell_measurement_theta_max 25.486
_cell_measurement_theta_min 2.319
_cell_volume 5086.9(10)
_computing_cell_refinement 'SAINT v8.32B (Bruker, 2013)'
_computing_data_collection 'APEX2 v2013.6-2 (Bruker, 2013)'
_computing_data_reduction 'SAINT v8.32B (Bruker, 2013)'
_computing_molecular_graphics
;
O. V. Dolomanov, L. J. Bourhis, R. J. Gildea, J. A. K. Howard and H. Puschmann,
OLEX2: a complete structure solution, refinement and analysis program.
J. Appl. Cryst. (2009). 42, 339-341.
;
_computing_publication_material
;
O. V. Dolomanov, L. J. Bourhis, R. J. Gildea, J. A. K. Howard and H. Puschmann,
OLEX2: a complete structure solution, refinement and analysis program.
J. Appl. Cryst. (2009). 42, 339-341.
;
_computing_structure_refinement
;
SHELX, G.M. Sheldrick, Acta Cryst.
(2008). A64, 112-122
;
_computing_structure_solution
;
SHELXT, G.M. Sheldrick, Acta Cryst.
(2008). A64, 112-122
;
_diffrn_ambient_temperature 100
_diffrn_detector 'Bruker APEX-II CCD'
_diffrn_detector_area_resol_mean 7.9
_diffrn_detector_type 'CCD Area Detector'
_diffrn_measured_fraction_theta_full 0.997
_diffrn_measured_fraction_theta_max 0.994
_diffrn_measurement_device 'Kappa Four-Circle Diffractometer'
_diffrn_measurement_device_type 'Bruker X8 APEX II'
_diffrn_measurement_method '\w and \f scans'
_diffrn_radiation_monochromator graphite
_diffrn_radiation_probe x-ray
_diffrn_radiation_type MoK\a
_diffrn_radiation_wavelength 0.71073
_diffrn_radiation_xray_symbol K-L~3~
_diffrn_reflns_av_R_equivalents 0.0586
_diffrn_reflns_av_unetI/netI 0.0625
_diffrn_reflns_Laue_measured_fraction_full 0.997
_diffrn_reflns_Laue_measured_fraction_max 0.994
_diffrn_reflns_limit_h_max 13
_diffrn_reflns_limit_h_min -15
_diffrn_reflns_limit_k_max 18
_diffrn_reflns_limit_k_min -18
_diffrn_reflns_limit_l_max 34
_diffrn_reflns_limit_l_min -34
_diffrn_reflns_number 39359
_diffrn_reflns_point_group_measured_fraction_full 0.997
_diffrn_reflns_point_group_measured_fraction_max 0.994
_diffrn_reflns_theta_full 25.000
_diffrn_reflns_theta_max 26.388
_diffrn_reflns_theta_min 3.186
_diffrn_source 'sealed tube'
_diffrn_source_type fine-focus
_diffrn_standards_number 0
_exptl_absorpt_coefficient_mu 0.066
_exptl_absorpt_correction_T_max 0.7454
_exptl_absorpt_correction_T_min 0.6799
_exptl_absorpt_correction_type multi-scan
_exptl_absorpt_process_details
;
SADABS-2012/1 (Bruker,2012) was used for absorption correction.
wR2(int) was 0.0598 before and 0.0502 after correction.
The Ratio of minimum to maximum transmission is 0.9121.
The \l/2 correction factor is 0.0015.
;
_exptl_crystal_colour Yellow
_exptl_crystal_colour_primary yellow
_exptl_crystal_density_diffrn 1.125
_exptl_crystal_description Needle
_exptl_crystal_F_000 1880
_exptl_crystal_size_max 0.317
_exptl_crystal_size_mid 0.113
_exptl_crystal_size_min 0.085
_refine_diff_density_max 0.246
_refine_diff_density_min -0.193
_refine_diff_density_rms 0.044
_refine_ls_extinction_method none
_refine_ls_goodness_of_fit_ref 1.007
_refine_ls_hydrogen_treatment constr
_refine_ls_matrix_type full
_refine_ls_number_parameters 589
_refine_ls_number_reflns 10371
_refine_ls_number_restraints 0
_refine_ls_restrained_S_all 1.007
_refine_ls_R_factor_all 0.0853
_refine_ls_R_factor_gt 0.0477
_refine_ls_shift/su_max 0.000
_refine_ls_shift/su_mean 0.000
_refine_ls_structure_factor_coef Fsqd
_refine_ls_weighting_details 'w=1/[\s^2^(Fo^2^)+(0.0419P)^2^+1.0531P] where P=(Fo^2^+2Fc^2^)/3'
_refine_ls_weighting_scheme calc
_refine_ls_wR_factor_gt 0.0944
_refine_ls_wR_factor_ref 0.1086
_reflns_Friedel_coverage 0.000
_reflns_number_gt 7043
_reflns_number_total 10371
_reflns_threshold_expression 'I > 2\s(I)'
_cod_data_source_file ja4104765_si_004.cif
_cod_data_source_block 3a
_cod_depositor_comments
;
The following automatic conversions were performed:

'_exptl_crystal_colour_primary' value 'Yellow' changed to 'yellow'
according to the built-in table from CIF Core dictionary named
'cif_core.dic' version 2.4.1 from 2010-06-29.

Automatic conversion script
Id: cif_fix_values 2281 2013-09-26 08:29:07Z andrius 
;
_cod_original_cell_volume 5086.9(9)
_cod_database_code 4121334
_shelxl_version_number 2013-3
_shelx_space_group_comment
;
The symmetry employed for this shelxl refinement is uniquely defined
by the following loop, which should always be used as a source of
symmetry information in preference to the above space-group names.
They are only intended as comments.
;
_shelx_estimated_absorpt_t_max 0.994
_shelx_estimated_absorpt_t_min 0.979
_olex2_refinement_description
;
1. Fixed Uiso
 At 1.2 times of:
  All C(H) groups, All C(H,H) groups
 At 1.5 times of:
  All C(H,H,H) groups
2.a Ternary CH refined with riding coordinates:
 C25(H25), C28(H28), C25'(H25'), C28'(H28')
2.b Secondary CH2 refined with riding coordinates:
 C10(H10A,H10B), C14(H14A,H14B), C15(H15A,H15B), C16(H16A,H16B), C17(H17A,
 H17B), C18(H18A,H18B), C10'(H10C,H10D), C14'(H14C,H14D), C15'(H15C,H15D),
 C16'(H16C,H16D), C17'(H17C,H17D), C18'(H18C,H18D)
2.c Aromatic/amide H refined with riding coordinates:
 C4(H4), C5(H5), C6(H6), C7(H7), C8(H8), C21(H21), C22(H22), C23(H23),
 C4'(H4'), C5'(H5'), C6'(H6'), C7'(H7'), C8'(H8'), C21'(H21'), C22'(H22'),
 C23'(H23')
2.d Idealised Me refined as rotating group:
 C12(H12A,H12B,H12C), C13(H13A,H13B,H13C), C26(H26A,H26B,H26C), C27(H27A,H27B,
 H27C), C29(H29A,H29B,H29C), C30(H30A,H30B,H30C), C12'(H12D,H12E,H12F),
 C13'(H13D,H13E,H13F), C26'(H26D,H26E,H26F), C27'(H27D,H27E,H27F), C29'(H29D,
 H29E,H29F), C30'(H30D,H30E,H30F)
;

loop_
_space_group_symop_operation_xyz
'x, y, z'
'-x+1/2, y+1/2, -z+1/2'
'-x, -y, -z'
'x-1/2, -y-1/2, z-1/2'

loop_
_atom_site_label
_atom_site_type_symbol
_atom_site_fract_x
_atom_site_fract_y
_atom_site_fract_z
_atom_site_U_iso_or_equiv
_atom_site_adp_type
_atom_site_occupancy
_atom_site_site_symmetry_order
_atom_site_calc_flag
_atom_site_refinement_flags_posn
_atom_site_refinement_flags_adp
O1 O 0.35510(9) 0.76516(9) -0.00025(4) 0.0278(3) Uani 1 1 d . .
N1 N 0.22629(10) 0.80444(9) 0.07560(4) 0.0161(3) Uani 1 1 d . .
C1 C 0.32346(12) 0.76186(11) 0.08201(5) 0.0145(3) Uani 1 1 d . .
C2 C 0.38634(13) 0.74482(11) 0.04266(5) 0.0165(4) Uani 1 1 d . .
C3 C 0.49676(12) 0.70233(11) 0.04957(5) 0.0152(3) Uani 1 1 d . .
C4 C 0.58786(13) 0.75719(12) 0.05443(5) 0.0192(4) Uani 1 1 d . .
H4 H 0.5801 0.8210 0.0579 0.023 Uiso 1 1 calc R U
C5 C 0.69025(13) 0.71978(13) 0.05425(6) 0.0238(4) Uani 1 1 d . .
H5 H 0.7520 0.7579 0.0580 0.029 Uiso 1 1 calc R U
C6 C 0.70215(14) 0.62723(13) 0.04863(6) 0.0240(4) Uani 1 1 d . .
H6 H 0.7721 0.6015 0.0485 0.029 Uiso 1 1 calc R U
C7 C 0.61193(13) 0.57187(12) 0.04313(5) 0.0210(4) Uani 1 1 d . .
H7 H 0.6199 0.5082 0.0391 0.025 Uiso 1 1 calc R U
C8 C 0.51003(13) 0.60931(12) 0.04344(5) 0.0190(4) Uani 1 1 d . .
H8 H 0.4485 0.5710 0.0394 0.023 Uiso 1 1 calc R U
C9 C 0.35166(12) 0.73990(11) 0.13522(5) 0.0157(4) Uani 1 1 d . .
C10 C 0.24220(13) 0.75560(12) 0.15585(5) 0.0183(4) Uani 1 1 d . .
H10A H 0.2042 0.6970 0.1585 0.022 Uiso 1 1 calc R U
H10B H 0.2539 0.7829 0.1884 0.022 Uiso 1 1 calc R U
C11 C 0.17464(13) 0.81965(12) 0.12186(5) 0.0179(4) Uani 1 1 d . .
C12 C 0.05554(13) 0.79342(13) 0.11678(6) 0.0254(4) Uani 1 1 d . .
H12A H 0.0174 0.8289 0.0907 0.038 Uiso 1 1 calc R U
H12B H 0.0243 0.8061 0.1471 0.038 Uiso 1 1 calc R U
H12C H 0.0484 0.7285 0.1093 0.038 Uiso 1 1 calc R U
C13 C 0.18300(14) 0.91853(12) 0.13817(6) 0.0254(4) Uani 1 1 d . .
H13A H 0.2588 0.9374 0.1412 0.038 Uiso 1 1 calc R U
H13B H 0.1538 0.9247 0.1694 0.038 Uiso 1 1 calc R U
H13C H 0.1418 0.9571 0.1144 0.038 Uiso 1 1 calc R U
C14 C 0.38973(13) 0.64152(11) 0.14476(5) 0.0180(4) Uani 1 1 d . .
H14A H 0.3320 0.5991 0.1322 0.022 Uiso 1 1 calc R U
H14B H 0.4538 0.6297 0.1272 0.022 Uiso 1 1 calc R U
C15 C 0.41832(14) 0.62328(12) 0.19852(5) 0.0215(4) Uani 1 1 d . .
H15A H 0.3538 0.6326 0.2161 0.026 Uiso 1 1 calc R U
H15B H 0.4420 0.5594 0.2033 0.026 Uiso 1 1 calc R U
C16 C 0.50815(14) 0.68708(12) 0.21855(6) 0.0247(4) Uani 1 1 d . .
H16A H 0.5244 0.6759 0.2535 0.030 Uiso 1 1 calc R U
H16B H 0.5742 0.6745 0.2026 0.030 Uiso 1 1 calc R U
C17 C 0.47556(14) 0.78611(12) 0.21036(6) 0.0227(4) Uani 1 1 d . .
H17A H 0.5370 0.8260 0.2214 0.027 Uiso 1 1 calc R U
H17B H 0.4151 0.8007 0.2297 0.027 Uiso 1 1 calc R U
C18 C 0.44130(13) 0.80469(12) 0.15702(5) 0.0182(4) Uani 1 1 d . .
H18A H 0.5050 0.7985 0.1386 0.022 Uiso 1 1 calc R U
H18B H 0.4153 0.8682 0.1535 0.022 Uiso 1 1 calc R U
C19 C 0.17135(12) 0.83028(12) 0.02947(5) 0.0167(4) Uani 1 1 d . .
C20 C 0.10679(13) 0.76480(12) 0.00394(6) 0.0200(4) Uani 1 1 d . .
C21 C 0.05099(14) 0.79027(14) -0.03959(6) 0.0294(5) Uani 1 1 d . .
H21 H 0.0063 0.7472 -0.0573 0.035 Uiso 1 1 calc R U
C22 C 0.05969(15) 0.87713(15) -0.05741(6) 0.0354(5) Uani 1 1 d . .
H22 H 0.0203 0.8937 -0.0870 0.043 Uiso 1 1 calc R U
C23 C 0.12539(14) 0.93989(14) -0.03245(7) 0.0319(5) Uani 1 1 d . .
H23 H 0.1311 0.9994 -0.0452 0.038 Uiso 1 1 calc R U
C24 C 0.18375(13) 0.91781(12) 0.01128(6) 0.0223(4) Uani 1 1 d . .
C25 C 0.10360(13) 0.66579(12) 0.01971(6) 0.0222(4) Uani 1 1 d . .
H25 H 0.1425 0.6614 0.0527 0.027 Uiso 1 1 calc R U
C26 C -0.01161(14) 0.63072(14) 0.02265(6) 0.0322(5) Uani 1 1 d . .
H26A H -0.0499 0.6716 0.0430 0.048 Uiso 1 1 calc R U
H26B H -0.0090 0.5695 0.0366 0.048 Uiso 1 1 calc R U
H26C H -0.0496 0.6287 -0.0098 0.048 Uiso 1 1 calc R U
C27 C 0.16340(15) 0.60501(13) -0.01394(6) 0.0325(5) Uani 1 1 d . .
H27A H 0.1232 0.6033 -0.0459 0.049 Uiso 1 1 calc R U
H27B H 0.1695 0.5433 -0.0007 0.049 Uiso 1 1 calc R U
H27C H 0.2356 0.6297 -0.0167 0.049 Uiso 1 1 calc R U
C28 C 0.26605(14) 0.98508(12) 0.03379(6) 0.0263(4) Uani 1 1 d . .
H28 H 0.2958 0.9598 0.0656 0.032 Uiso 1 1 calc R U
C29 C 0.21915(17) 1.07926(14) 0.04290(8) 0.0436(5) Uani 1 1 d . .
H29A H 0.2759 1.1184 0.0584 0.065 Uiso 1 1 calc R U
H29B H 0.1608 1.0732 0.0639 0.065 Uiso 1 1 calc R U
H29C H 0.1908 1.1063 0.0122 0.065 Uiso 1 1 calc R U
C30 C 0.35969(15) 0.99451(14) 0.00226(7) 0.0372(5) Uani 1 1 d . .
H30A H 0.3905 0.9344 -0.0029 0.056 Uiso 1 1 calc R U
H30B H 0.4152 1.0340 0.0184 0.056 Uiso 1 1 calc R U
H30C H 0.3332 1.0211 -0.0289 0.056 Uiso 1 1 calc R U
O1' O 0.07576(9) 0.86442(8) 0.24660(4) 0.0216(3) Uani 1 1 d . .
N1' N 0.03095(10) 0.79921(9) 0.33667(4) 0.0134(3) Uani 1 1 d . .
C1' C -0.04495(12) 0.83935(11) 0.30503(5) 0.0138(3) Uani 1 1 d . .
C2' C -0.01935(12) 0.86629(11) 0.25823(5) 0.0144(3) Uani 1 1 d . .
C3' C -0.10457(12) 0.89741(12) 0.21999(5) 0.0169(4) Uani 1 1 d . .
C4' C -0.18234(13) 0.83866(13) 0.19873(6) 0.0245(4) Uani 1 1 d . .
H4' H -0.1858 0.7778 0.2099 0.029 Uiso 1 1 calc R U
C5' C -0.25506(15) 0.86848(18) 0.16129(6) 0.0406(6) Uani 1 1 d . .
H5' H -0.3082 0.8279 0.1471 0.049 Uiso 1 1 calc R U
C6' C -0.25072(16) 0.95628(19) 0.14465(7) 0.0461(6) Uani 1 1 d . .
H6' H -0.3015 0.9765 0.1193 0.055 Uiso 1 1 calc R U
C7' C -0.17257(16) 1.01494(16) 0.16473(6) 0.0389(5) Uani 1 1 d . .
H7' H -0.1692 1.0755 0.1532 0.047 Uiso 1 1 calc R U
C8' C -0.09907(14) 0.98531(12) 0.20183(6) 0.0239(4) Uani 1 1 d . .
H8' H -0.0443 1.0254 0.2150 0.029 Uiso 1 1 calc R U
C9' C -0.14755(12) 0.85849(11) 0.32987(5) 0.0156(4) Uani 1 1 d . .
C10' C -0.10493(13) 0.84570(11) 0.38330(5) 0.0176(4) Uani 1 1 d . .
H10C H -0.0840 0.9052 0.3979 0.021 Uiso 1 1 calc R U
H10D H -0.1618 0.8189 0.4014 0.021 Uiso 1 1 calc R U
C11' C -0.00747(13) 0.78266(11) 0.38566(5) 0.0176(4) Uani 1 1 d . .
C12' C 0.07712(13) 0.81048(13) 0.42591(5) 0.0223(4) Uani 1 1 d . .
H12D H 0.1420 0.7735 0.4242 0.033 Uiso 1 1 calc R U
H12E H 0.0487 0.8011 0.4571 0.033 Uiso 1 1 calc R U
H12F H 0.0951 0.8748 0.4223 0.033 Uiso 1 1 calc R U
C13' C -0.03631(14) 0.68304(12) 0.39315(6) 0.0237(4) Uani 1 1 d . .
H13D H -0.0923 0.6643 0.3681 0.035 Uiso 1 1 calc R U
H13E H -0.0630 0.6757 0.4249 0.035 Uiso 1 1 calc R U
H13F H 0.0279 0.6452 0.3913 0.035 Uiso 1 1 calc R U
C14' C -0.19022(13) 0.95605(12) 0.32169(6) 0.0195(4) Uani 1 1 d . .
H14C H -0.1325 0.9999 0.3322 0.023 Uiso 1 1 calc R U
H14D H -0.2106 0.9657 0.2869 0.023 Uiso 1 1 calc R U
C15' C -0.28806(13) 0.97340(13) 0.34960(6) 0.0239(4) Uani 1 1 d . .
H15C H -0.2668 0.9667 0.3845 0.029 Uiso 1 1 calc R U
H15D H -0.3137 1.0365 0.3437 0.029 Uiso 1 1 calc R U
C16' C -0.37885(14) 0.90735(14) 0.33448(6) 0.0294(5) Uani 1 1 d . .
H16C H -0.4055 0.9187 0.3004 0.035 Uiso 1 1 calc R U
H16D H -0.4393 0.9178 0.3544 0.035 Uiso 1 1 calc R U
C17' C -0.34138(13) 0.80902(13) 0.34017(6) 0.0273(4) Uani 1 1 d . .
H17C H -0.4000 0.7680 0.3271 0.033 Uiso 1 1 calc R U
H17D H -0.3251 0.7950 0.3748 0.033 Uiso 1 1 calc R U
C18' C -0.24070(12) 0.79190(12) 0.31384(6) 0.0207(4) Uani 1 1 d . .
H18C H -0.2598 0.7983 0.2787 0.025 Uiso 1 1 calc R U
H18D H -0.2157 0.7287 0.3201 0.025 Uiso 1 1 calc R U
C19' C 0.12828(12) 0.75409(11) 0.32481(5) 0.0149(3) Uani 1 1 d . .
C20' C 0.22916(13) 0.79494(12) 0.33807(5) 0.0171(4) Uani 1 1 d . .
C21' C 0.32109(13) 0.74319(12) 0.33383(6) 0.0221(4) Uani 1 1 d . .
H21' H 0.3898 0.7686 0.3436 0.027 Uiso 1 1 calc R U
C22' C 0.31502(14) 0.65571(12) 0.31581(6) 0.0235(4) Uani 1 1 d . .
H22' H 0.3786 0.6204 0.3147 0.028 Uiso 1 1 calc R U
C23' C 0.21577(14) 0.61971(12) 0.29932(6) 0.0219(4) Uani 1 1 d . .
H23' H 0.2124 0.5610 0.2851 0.026 Uiso 1 1 calc R U
C24' C 0.12070(13) 0.66788(11) 0.30321(5) 0.0181(4) Uani 1 1 d . .
C25' C 0.24124(13) 0.89482(12) 0.35125(5) 0.0192(4) Uani 1 1 d . .
H25' H 0.1680 0.9196 0.3554 0.023 Uiso 1 1 calc R U
C26' C 0.31376(14) 0.91230(13) 0.39793(6) 0.0282(4) Uani 1 1 d . .
H26D H 0.2859 0.8786 0.4245 0.042 Uiso 1 1 calc R U
H26E H 0.3144 0.9775 0.4053 0.042 Uiso 1 1 calc R U
H26F H 0.3872 0.8919 0.3939 0.042 Uiso 1 1 calc R U
C27' C 0.28593(13) 0.94596(12) 0.30944(6) 0.0245(4) Uani 1 1 d . .
H27D H 0.3589 0.9242 0.3055 0.037 Uiso 1 1 calc R U
H27E H 0.2881 1.0113 0.3165 0.037 Uiso 1 1 calc R U
H27F H 0.2393 0.9350 0.2797 0.037 Uiso 1 1 calc R U
C28' C 0.01472(13) 0.62831(11) 0.28092(6) 0.0201(4) Uani 1 1 d . .
H28' H -0.0450 0.6658 0.2921 0.024 Uiso 1 1 calc R U
C29' C -0.00331(16) 0.53004(12) 0.29569(7) 0.0309(5) Uani 1 1 d . .
H29D H 0.0509 0.4909 0.2829 0.046 Uiso 1 1 calc R U
H29E H -0.0755 0.5104 0.2828 0.046 Uiso 1 1 calc R U
H29F H 0.0031 0.5256 0.3309 0.046 Uiso 1 1 calc R U
C30' C 0.00893(15) 0.63613(12) 0.22579(6) 0.0260(4) Uani 1 1 d . .
H30D H 0.0225 0.6992 0.2168 0.039 Uiso 1 1 calc R U
H30E H -0.0628 0.6177 0.2118 0.039 Uiso 1 1 calc R U
H30F H 0.0634 0.5965 0.2136 0.039 Uiso 1 1 calc R U

loop_
_atom_site_aniso_label
_atom_site_aniso_U_11
_atom_site_aniso_U_22
_atom_site_aniso_U_33
_atom_site_aniso_U_23
_atom_site_aniso_U_13
_atom_site_aniso_U_12
O1 0.0231(7) 0.0468(9) 0.0139(6) 0.0040(6) 0.0040(5) 0.0099(6)
N1 0.0159(7) 0.0193(8) 0.0136(7) -0.0007(6) 0.0041(5) 0.0001(6)
C1 0.0123(8) 0.0143(9) 0.0168(8) 0.0000(6) 0.0014(6) -0.0026(7)
C2 0.0162(9) 0.0187(9) 0.0147(8) -0.0007(7) 0.0021(6) -0.0021(7)
C3 0.0168(9) 0.0201(9) 0.0091(7) 0.0007(6) 0.0041(6) -0.0004(7)
C4 0.0213(10) 0.0201(10) 0.0165(8) -0.0015(7) 0.0034(7) -0.0001(7)
C5 0.0172(9) 0.0318(11) 0.0225(9) -0.0003(8) 0.0025(7) -0.0053(8)
C6 0.0167(9) 0.0346(11) 0.0209(9) 0.0036(8) 0.0035(7) 0.0057(8)
C7 0.0256(10) 0.0205(10) 0.0175(8) 0.0039(7) 0.0052(7) 0.0053(8)
C8 0.0195(9) 0.0232(10) 0.0145(8) 0.0008(7) 0.0028(7) -0.0032(8)
C9 0.0170(9) 0.0184(9) 0.0120(8) -0.0006(6) 0.0035(6) -0.0019(7)
C10 0.0198(9) 0.0224(10) 0.0132(8) -0.0011(7) 0.0047(7) -0.0032(7)
C11 0.0175(9) 0.0238(10) 0.0135(8) -0.0031(7) 0.0077(6) 0.0000(7)
C12 0.0199(9) 0.0375(12) 0.0200(9) -0.0022(8) 0.0082(7) 0.0012(8)
C13 0.0303(11) 0.0248(10) 0.0228(9) -0.0029(8) 0.0111(8) 0.0025(8)
C14 0.0215(9) 0.0187(9) 0.0139(8) -0.0019(7) 0.0027(7) -0.0040(7)
C15 0.0286(10) 0.0192(10) 0.0165(8) 0.0018(7) 0.0013(7) 0.0000(8)
C16 0.0297(10) 0.0280(11) 0.0152(8) 0.0010(7) -0.0044(7) 0.0010(8)
C17 0.0260(10) 0.0242(10) 0.0171(8) -0.0033(7) -0.0017(7) -0.0036(8)
C18 0.0203(9) 0.0188(9) 0.0154(8) -0.0005(7) 0.0007(7) -0.0024(7)
C19 0.0107(8) 0.0246(10) 0.0154(8) 0.0022(7) 0.0041(6) 0.0023(7)
C20 0.0142(9) 0.0299(10) 0.0167(8) -0.0009(7) 0.0053(7) -0.0012(8)
C21 0.0176(10) 0.0485(13) 0.0217(9) 0.0017(9) -0.0005(7) -0.0034(9)
C22 0.0215(10) 0.0600(15) 0.0239(10) 0.0152(10) -0.0025(8) 0.0054(10)
C23 0.0242(10) 0.0371(12) 0.0350(11) 0.0194(9) 0.0066(8) 0.0063(9)
C24 0.0160(9) 0.0272(10) 0.0248(9) 0.0052(8) 0.0085(7) 0.0030(8)
C25 0.0213(9) 0.0276(10) 0.0181(8) -0.0046(7) 0.0038(7) -0.0061(8)
C26 0.0288(11) 0.0388(12) 0.0298(10) -0.0076(9) 0.0059(8) -0.0128(9)
C27 0.0373(12) 0.0297(11) 0.0318(10) -0.0110(9) 0.0112(9) -0.0059(9)
C28 0.0246(10) 0.0241(10) 0.0315(10) 0.0038(8) 0.0102(8) -0.0014(8)
C29 0.0441(13) 0.0272(12) 0.0624(14) 0.0023(10) 0.0194(11) -0.0005(10)
C30 0.0334(12) 0.0374(13) 0.0429(12) -0.0009(10) 0.0151(9) -0.0114(10)
O1' 0.0160(6) 0.0315(7) 0.0179(6) 0.0059(5) 0.0050(5) 0.0015(5)
N1' 0.0152(7) 0.0155(7) 0.0098(6) 0.0001(5) 0.0032(5) 0.0013(6)
C1' 0.0151(8) 0.0129(8) 0.0131(8) -0.0027(6) 0.0001(6) -0.0013(7)
C2' 0.0152(9) 0.0135(9) 0.0148(8) -0.0019(6) 0.0028(6) -0.0014(7)
C3' 0.0145(9) 0.0261(10) 0.0109(7) -0.0014(7) 0.0045(6) 0.0030(7)
C4' 0.0203(10) 0.0380(12) 0.0159(8) -0.0059(8) 0.0048(7) -0.0040(8)
C5' 0.0195(10) 0.0845(19) 0.0172(9) -0.0106(11) -0.0006(8) -0.0016(11)
C6' 0.0285(12) 0.094(2) 0.0150(9) 0.0096(11) -0.0006(8) 0.0208(13)
C7' 0.0431(13) 0.0509(14) 0.0238(10) 0.0157(10) 0.0089(9) 0.0213(11)
C8' 0.0279(10) 0.0272(11) 0.0171(8) 0.0024(7) 0.0053(7) 0.0043(8)
C9' 0.0146(8) 0.0198(9) 0.0128(8) -0.0005(7) 0.0033(6) 0.0007(7)
C10' 0.0185(9) 0.0204(9) 0.0143(8) -0.0020(7) 0.0039(7) 0.0012(7)
C11' 0.0193(9) 0.0222(10) 0.0123(8) 0.0014(7) 0.0070(6) 0.0026(7)
C12' 0.0217(9) 0.0331(11) 0.0122(8) 0.0011(7) 0.0027(7) 0.0057(8)
C13' 0.0311(10) 0.0237(10) 0.0176(8) 0.0047(7) 0.0101(7) 0.0043(8)
C14' 0.0180(9) 0.0232(10) 0.0171(8) -0.0009(7) 0.0011(7) 0.0029(7)
C15' 0.0215(10) 0.0311(11) 0.0190(9) -0.0017(8) 0.0016(7) 0.0106(8)
C16' 0.0181(10) 0.0504(13) 0.0198(9) -0.0055(9) 0.0023(7) 0.0060(9)
C17' 0.0200(10) 0.0414(12) 0.0212(9) -0.0059(8) 0.0052(7) -0.0094(9)
C18' 0.0179(9) 0.0270(10) 0.0176(8) -0.0022(7) 0.0036(7) -0.0046(8)
C19' 0.0163(9) 0.0190(9) 0.0098(7) 0.0048(6) 0.0036(6) 0.0046(7)
C20' 0.0190(9) 0.0224(10) 0.0102(7) 0.0037(7) 0.0025(6) 0.0021(7)
C21' 0.0166(9) 0.0316(11) 0.0183(8) 0.0043(8) 0.0026(7) 0.0041(8)
C22' 0.0227(10) 0.0293(11) 0.0195(9) 0.0061(8) 0.0071(7) 0.0122(8)
C23' 0.0316(11) 0.0182(10) 0.0170(8) 0.0020(7) 0.0086(7) 0.0069(8)
C24' 0.0237(9) 0.0197(9) 0.0118(8) 0.0045(7) 0.0066(7) 0.0029(7)
C25' 0.0146(9) 0.0239(10) 0.0191(8) -0.0002(7) 0.0016(7) 0.0013(7)
C26' 0.0220(10) 0.0368(12) 0.0251(9) -0.0029(8) -0.0020(7) -0.0022(8)
C27' 0.0197(9) 0.0265(11) 0.0274(9) 0.0029(8) 0.0025(7) -0.0030(8)
C28' 0.0246(10) 0.0155(9) 0.0207(9) -0.0041(7) 0.0058(7) 0.0006(7)
C29' 0.0407(12) 0.0209(11) 0.0327(10) -0.0019(8) 0.0117(9) -0.0022(9)
C30' 0.0332(11) 0.0218(10) 0.0228(9) -0.0054(8) 0.0015(8) 0.0016(8)

loop_
_atom_type_symbol
_atom_type_description
_atom_type_scat_dispersion_real
_atom_type_scat_dispersion_imag
_atom_type_scat_source
C C 0.0033 0.0016 'International Tables Vol C Tables 4.2.6.8 and 6.1.1.4'
H H 0.0000 0.0000 'International Tables Vol C Tables 4.2.6.8 and 6.1.1.4'
N N 0.0061 0.0033 'International Tables Vol C Tables 4.2.6.8 and 6.1.1.4'
O O 0.0106 0.0060 'International Tables Vol C Tables 4.2.6.8 and 6.1.1.4'

loop_
_geom_angle_atom_site_label_1
_geom_angle_atom_site_label_2
_geom_angle_atom_site_label_3
_geom_angle
C1 N1 C11 113.69(12)
C1 N1 C19 125.26(12)
C19 N1 C11 120.98(12)
N1 C1 C2 121.74(13)
N1 C1 C9 110.20(12)
C2 C1 C9 128.04(14)
O1 C2 C1 123.03(15)
O1 C2 C3 114.62(13)
C1 C2 C3 122.35(13)
C4 C3 C2 119.97(15)
C4 C3 C8 118.55(15)
C8 C3 C2 120.67(14)
C3 C4 H4 119.6
C3 C4 C5 120.79(16)
C5 C4 H4 119.6
C4 C5 H5 120.0
C6 C5 C4 119.96(16)
C6 C5 H5 120.0
C5 C6 H6 120.1
C5 C6 C7 119.85(16)
C7 C6 H6 120.1
C6 C7 H7 120.0
C6 C7 C8 120.06(17)
C8 C7 H7 120.0
C3 C8 H8 119.6
C7 C8 C3 120.78(16)
C7 C8 H8 119.6
C1 C9 C10 101.51(12)
C1 C9 C14 113.95(12)
C1 C9 C18 110.03(12)
C10 C9 C18 113.03(13)
C14 C9 C10 110.16(13)
C14 C9 C18 108.17(13)
C9 C10 H10A 110.0
C9 C10 H10B 110.0
H10A C10 H10B 108.4
C11 C10 C9 108.34(12)
C11 C10 H10A 110.0
C11 C10 H10B 110.0
N1 C11 C10 100.56(12)
N1 C11 C12 111.84(12)
N1 C11 C13 111.90(13)
C12 C11 C10 112.02(14)
C13 C11 C10 112.62(13)
C13 C11 C12 107.88(14)
C11 C12 H12A 109.5
C11 C12 H12B 109.5
C11 C12 H12C 109.5
H12A C12 H12B 109.5
H12A C12 H12C 109.5
H12B C12 H12C 109.5
C11 C13 H13A 109.5
C11 C13 H13B 109.5
C11 C13 H13C 109.5
H13A C13 H13B 109.5
H13A C13 H13C 109.5
H13B C13 H13C 109.5
C9 C14 H14A 109.2
C9 C14 H14B 109.2
H14A C14 H14B 107.9
C15 C14 C9 111.93(13)
C15 C14 H14A 109.2
C15 C14 H14B 109.2
C14 C15 H15A 109.6
C14 C15 H15B 109.6
H15A C15 H15B 108.1
C16 C15 C14 110.21(13)
C16 C15 H15A 109.6
C16 C15 H15B 109.6
C15 C16 H16A 109.5
C15 C16 H16B 109.5
H16A C16 H16B 108.0
C17 C16 C15 110.93(14)
C17 C16 H16A 109.5
C17 C16 H16B 109.5
C16 C17 H17A 109.4
C16 C17 H17B 109.4
C16 C17 C18 111.21(13)
H17A C17 H17B 108.0
C18 C17 H17A 109.4
C18 C17 H17B 109.4
C9 C18 H18A 108.9
C9 C18 H18B 108.9
C17 C18 C9 113.31(13)
C17 C18 H18A 108.9
C17 C18 H18B 108.9
H18A C18 H18B 107.7
C20 C19 N1 118.02(14)
C24 C19 N1 120.29(14)
C24 C19 C20 121.69(15)
C19 C20 C25 122.59(14)
C21 C20 C19 118.19(16)
C21 C20 C25 118.99(16)
C20 C21 H21 119.5
C22 C21 C20 120.92(18)
C22 C21 H21 119.5
C21 C22 H22 119.9
C23 C22 C21 120.12(17)
C23 C22 H22 119.9
C22 C23 H23 119.3
C22 C23 C24 121.35(18)
C24 C23 H23 119.3
C19 C24 C23 117.67(16)
C19 C24 C28 122.96(15)
C23 C24 C28 119.00(16)
C20 C25 H25 107.7
C20 C25 C26 112.75(15)
C20 C25 C27 110.62(14)
C26 C25 H25 107.7
C26 C25 C27 110.30(14)
C27 C25 H25 107.7
C25 C26 H26A 109.5
C25 C26 H26B 109.5
C25 C26 H26C 109.5
H26A C26 H26B 109.5
H26A C26 H26C 109.5
H26B C26 H26C 109.5
C25 C27 H27A 109.5
C25 C27 H27B 109.5
C25 C27 H27C 109.5
H27A C27 H27B 109.5
H27A C27 H27C 109.5
H27B C27 H27C 109.5
C24 C28 H28 107.7
C24 C28 C29 113.83(15)
C24 C28 C30 110.09(15)
C29 C28 H28 107.7
C30 C28 H28 107.7
C30 C28 C29 109.63(15)
C28 C29 H29A 109.5
C28 C29 H29B 109.5
C28 C29 H29C 109.5
H29A C29 H29B 109.5
H29A C29 H29C 109.5
H29B C29 H29C 109.5
C28 C30 H30A 109.5
C28 C30 H30B 109.5
C28 C30 H30C 109.5
H30A C30 H30B 109.5
H30A C30 H30C 109.5
H30B C30 H30C 109.5
C1' N1' C11' 113.25(12)
C1' N1' C19' 126.51(12)
C19' N1' C11' 118.49(12)
N1' C1' C2' 120.61(14)
N1' C1' C9' 110.08(12)
C2' C1' C9' 128.92(14)
O1' C2' C1' 121.78(14)
O1' C2' C3' 116.32(13)
C1' C2' C3' 121.90(13)
C4' C3' C2' 122.08(16)
C4' C3' C8' 118.60(15)
C8' C3' C2' 119.00(15)
C3' C4' H4' 119.9
C5' C4' C3' 120.30(19)
C5' C4' H4' 119.9
C4' C5' H5' 119.8
C6' C5' C4' 120.5(2)
C6' C5' H5' 119.8
C5' C6' H6' 120.0
C5' C6' C7' 119.94(18)
C7' C6' H6' 120.0
C6' C7' H7' 120.1
C6' C7' C8' 119.9(2)
C8' C7' H7' 120.1
C3' C8' H8' 119.6
C7' C8' C3' 120.78(18)
C7' C8' H8' 119.6
C1' C9' C10' 100.80(12)
C1' C9' C14' 113.23(13)
C1' C9' C18' 112.72(13)
C10' C9' C18' 112.37(13)
C14' C9' C10' 109.80(13)
C14' C9' C18' 107.87(13)
C9' C10' H10C 110.0
C9' C10' H10D 110.0
H10C C10' H10D 108.4
C11' C10' C9' 108.40(12)
C11' C10' H10C 110.0
C11' C10' H10D 110.0
N1' C11' C10' 100.52(12)
N1' C11' C12' 111.54(13)
N1' C11' C13' 112.17(12)
C10' C11' C13' 113.11(14)
C12' C11' C10' 111.22(13)
C12' C11' C13' 108.22(13)
C11' C12' H12D 109.5
C11' C12' H12E 109.5
C11' C12' H12F 109.5
H12D C12' H12E 109.5
H12D C12' H12F 109.5
H12E C12' H12F 109.5
C11' C13' H13D 109.5
C11' C13' H13E 109.5
C11' C13' H13F 109.5
H13D C13' H13E 109.5
H13D C13' H13F 109.5
H13E C13' H13F 109.5
C9' C14' H14C 109.4
C9' C14' H14D 109.4
H14C C14' H14D 108.0
C15' C14' C9' 111.17(13)
C15' C14' H14C 109.4
C15' C14' H14D 109.4
C14' C15' H15C 109.4
C14' C15' H15D 109.4
H15C C15' H15D 108.0
C16' C15' C14' 111.15(14)
C16' C15' H15C 109.4
C16' C15' H15D 109.4
C15' C16' H16C 109.3
C15' C16' H16D 109.3
C15' C16' C17' 111.40(14)
H16C C16' H16D 108.0
C17' C16' H16C 109.3
C17' C16' H16D 109.3
C16' C17' H17C 109.4
C16' C17' H17D 109.4
C16' C17' C18' 111.27(15)
H17C C17' H17D 108.0
C18' C17' H17C 109.4
C18' C17' H17D 109.4
C9' C18' H18C 109.1
C9' C18' H18D 109.1
C17' C18' C9' 112.47(13)
C17' C18' H18C 109.1
C17' C18' H18D 109.1
H18C C18' H18D 107.8
C20' C19' N1' 119.34(14)
C24' C19' N1' 119.23(14)
C24' C19' C20' 121.30(14)
C19' C20' C25' 122.76(14)
C21' C20' C19' 117.76(16)
C21' C20' C25' 119.13(15)
C20' C21' H21' 119.2
C22' C21' C20' 121.61(16)
C22' C21' H21' 119.2
C21' C22' H22' 120.2
C21' C22' C23' 119.60(16)
C23' C22' H22' 120.2
C22' C23' H23' 119.3
C22' C23' C24' 121.32(16)
C24' C23' H23' 119.3
C19' C24' C28' 122.80(14)
C23' C24' C19' 118.00(15)
C23' C24' C28' 119.05(15)
C20' C25' H25' 108.1
C20' C25' C26' 113.86(14)
C20' C25' C27' 108.97(13)
C26' C25' H25' 108.1
C26' C25' C27' 109.57(14)
C27' C25' H25' 108.1
C25' C26' H26D 109.5
C25' C26' H26E 109.5
C25' C26' H26F 109.5
H26D C26' H26E 109.5
H26D C26' H26F 109.5
H26E C26' H26F 109.5
C25' C27' H27D 109.5
C25' C27' H27E 109.5
C25' C27' H27F 109.5
H27D C27' H27E 109.5
H27D C27' H27F 109.5
H27E C27' H27F 109.5
C24' C28' H28' 107.8
C24' C28' C29' 113.36(14)
C24' C28' C30' 109.69(13)
C29' C28' H28' 107.8
C29' C28' C30' 110.30(14)
C30' C28' H28' 107.8
C28' C29' H29D 109.5
C28' C29' H29E 109.5
C28' C29' H29F 109.5
H29D C29' H29E 109.5
H29D C29' H29F 109.5
H29E C29' H29F 109.5
C28' C30' H30D 109.5
C28' C30' H30E 109.5
C28' C30' H30F 109.5
H30D C30' H30E 109.5
H30D C30' H30F 109.5
H30E C30' H30F 109.5

loop_
_geom_bond_atom_site_label_1
_geom_bond_atom_site_label_2
_geom_bond_distance
O1 C2 1.2587(18)
N1 C1 1.3601(19)
N1 C11 1.5115(18)
N1 C19 1.4493(19)
C1 C2 1.429(2)
C1 C9 1.526(2)
C2 C3 1.507(2)
C3 C4 1.389(2)
C3 C8 1.390(2)
C4 H4 0.9500
C4 C5 1.390(2)
C5 H5 0.9500
C5 C6 1.380(3)
C6 H6 0.9500
C6 C7 1.385(2)
C7 H7 0.9500
C7 C8 1.385(2)
C8 H8 0.9500
C9 C10 1.547(2)
C9 C14 1.538(2)
C9 C18 1.548(2)
C10 H10A 0.9900
C10 H10B 0.9900
C10 C11 1.531(2)
C11 C12 1.527(2)
C11 C13 1.524(2)
C12 H12A 0.9800
C12 H12B 0.9800
C12 H12C 0.9800
C13 H13A 0.9800
C13 H13B 0.9800
C13 H13C 0.9800
C14 H14A 0.9900
C14 H14B 0.9900
C14 C15 1.531(2)
C15 H15A 0.9900
C15 H15B 0.9900
C15 C16 1.525(2)
C16 H16A 0.9900
C16 H16B 0.9900
C16 C17 1.523(2)
C17 H17A 0.9900
C17 H17B 0.9900
C17 C18 1.532(2)
C18 H18A 0.9900
C18 H18B 0.9900
C19 C20 1.405(2)
C19 C24 1.397(2)
C20 C21 1.392(2)
C20 C25 1.523(2)
C21 H21 0.9500
C21 C22 1.379(3)
C22 H22 0.9500
C22 C23 1.378(3)
C23 H23 0.9500
C23 C24 1.397(2)
C24 C28 1.517(2)
C25 H25 1.0000
C25 C26 1.535(2)
C25 C27 1.538(2)
C26 H26A 0.9800
C26 H26B 0.9800
C26 H26C 0.9800
C27 H27A 0.9800
C27 H27B 0.9800
C27 H27C 0.9800
C28 H28 1.0000
C28 C29 1.534(3)
C28 C30 1.532(2)
C29 H29A 0.9800
C29 H29B 0.9800
C29 H29C 0.9800
C30 H30A 0.9800
C30 H30B 0.9800
C30 H30C 0.9800
O1' C2' 1.2584(18)
N1' C1' 1.3651(19)
N1' C11' 1.5092(18)
N1' C19' 1.4480(19)
C1' C2' 1.428(2)
C1' C9' 1.537(2)
C2' C3' 1.503(2)
C3' C4' 1.389(2)
C3' C8' 1.392(2)
C4' H4' 0.9500
C4' C5' 1.387(3)
C5' H5' 0.9500
C5' C6' 1.375(3)
C6' H6' 0.9500
C6' C7' 1.380(3)
C7' H7' 0.9500
C7' C8' 1.385(2)
C8' H8' 0.9500
C9' C10' 1.545(2)
C9' C14' 1.540(2)
C9' C18' 1.552(2)
C10' H10C 0.9900
C10' H10D 0.9900
C10' C11' 1.524(2)
C11' C12' 1.521(2)
C11' C13' 1.528(2)
C12' H12D 0.9800
C12' H12E 0.9800
C12' H12F 0.9800
C13' H13D 0.9800
C13' H13E 0.9800
C13' H13F 0.9800
C14' H14C 0.9900
C14' H14D 0.9900
C14' C15' 1.529(2)
C15' H15C 0.9900
C15' H15D 0.9900
C15' C16' 1.520(2)
C16' H16C 0.9900
C16' H16D 0.9900
C16' C17' 1.523(3)
C17' H17C 0.9900
C17' H17D 0.9900
C17' C18' 1.533(2)
C18' H18C 0.9900
C18' H18D 0.9900
C19' C20' 1.411(2)
C19' C24' 1.403(2)
C20' C21' 1.390(2)
C20' C25' 1.518(2)
C21' H21' 0.9500
C21' C22' 1.381(2)
C22' H22' 0.9500
C22' C23' 1.383(2)
C23' H23' 0.9500
C23' C24' 1.393(2)
C24' C28' 1.521(2)
C25' H25' 1.0000
C25' C26' 1.534(2)
C25' C27' 1.535(2)
C26' H26D 0.9800
C26' H26E 0.9800
C26' H26F 0.9800
C27' H27D 0.9800
C27' H27E 0.9800
C27' H27F 0.9800
C28' H28' 1.0000
C28' C29' 1.525(2)
C28' C30' 1.536(2)
C29' H29D 0.9800
C29' H29E 0.9800
C29' H29F 0.9800
C30' H30D 0.9800
C30' H30E 0.9800
C30' H30F 0.9800
